data_4084291
loop_
_publ_author_name
'Flowers, Sarah E.'
'Cossairt, Brandi M.'

_publ_section_title
;
 Mono- and Dimetalation of a Tridentate Bisimidazole-Phosphine Ligand
;
_journal_issue 17
_journal_name_full Organometallics
_journal_page_first 4341
_journal_paper_doi 10.1021/om500592u
_journal_volume 33
_journal_year 2014
_chemical_absolute_configuration ad
_chemical_formula_moiety 'C40 H47 Cl Fe N5 P Ru, C2 H3 N'
_chemical_formula_sum 'C42 H50 Cl Fe N6 P Ru'
_chemical_formula_weight 862.22
_chemical_name_common sef1_140
_chemical_name_systematic
;
 sef1_140
;
_space_group_IT_number 2
_symmetry_cell_setting triclinic
_symmetry_Int_Tables_number 2
_symmetry_space_group_name_Hall '-P 1'
_symmetry_space_group_name_H-M 'P -1'
_atom_sites_solution_hydrogens geom
_atom_sites_solution_primary direct
_atom_sites_solution_secondary difmap
_audit_conform_dict_location ftp://ftp.iucr.org/pub/cif_core.dic
_audit_conform_dict_name cif_core.dic
_audit_conform_dict_version 2.4
_audit_creation_date 2014-02-03T14:48:17-00:00
_audit_creation_method 'WinGX routine CIF_UPDATE'
_cell_angle_alpha 97.024(3)
_cell_angle_beta 98.273(3)
_cell_angle_gamma 99.943(3)
_cell_formula_units_Z 2
_cell_length_a 7.9435(4)
_cell_length_b 13.7706(7)
_cell_length_c 19.1235(10)
_cell_measurement_reflns_used 1522
_cell_measurement_temperature 100(2)
_cell_measurement_theta_max 20
_cell_measurement_theta_min 3
_cell_volume 2015.63(18)
_computing_cell_refinement 'SAINT (Bruker, 2007)'
_computing_data_collection 'APEX2 (Bruker, 2007)'
_computing_data_reduction 'SAINT (Bruker, 2007)'
_computing_molecular_graphics 'ORTEP-3 for Windows (Farrugia, 1997)'
_computing_publication_material 'SHELXL-97 (Sheldrick, 1997)'
_computing_structure_refinement 'SHELXL-97 (Sheldrick, 2008)'
_computing_structure_solution 'SHELXS97 (Sheldrick, 1997)'
_diffrn_ambient_temperature 100(2)
_diffrn_measured_fraction_theta_full 0.984
_diffrn_measured_fraction_theta_max 0.984
_diffrn_measurement_device_type 'Bruker APEXII CCD area-detector'
_diffrn_measurement_method '\f and \w scans'
_diffrn_radiation_monochromator graphite
_diffrn_radiation_type MoK\a
_diffrn_radiation_wavelength 0.71073
_diffrn_reflns_av_R_equivalents 0.0901
_diffrn_reflns_av_sigmaI/netI 0.0405
_diffrn_reflns_limit_h_max 11
_diffrn_reflns_limit_h_min -11
_diffrn_reflns_limit_k_max 19
_diffrn_reflns_limit_k_min -19
_diffrn_reflns_limit_l_max 27
_diffrn_reflns_limit_l_min -27
_diffrn_reflns_number 82800
_diffrn_reflns_theta_full 30.70
_diffrn_reflns_theta_max 30.70
_diffrn_reflns_theta_min 2.18
_diffrn_source 'fine-focus sealed tube'
_exptl_absorpt_coefficient_mu 0.878
_exptl_absorpt_correction_T_max 0.8796
_exptl_absorpt_correction_T_min 0.6934
_exptl_absorpt_correction_type multi-scan
_exptl_absorpt_process_details '(SADABS; Bruker, 2007)'
_exptl_crystal_colour yellow
_exptl_crystal_density_diffrn 1.421
_exptl_crystal_density_method 'not measured'
_exptl_crystal_description prism
_exptl_crystal_F_000 892
_exptl_crystal_size_max 0.45
_exptl_crystal_size_mid 0.15
_exptl_crystal_size_min 0.15
_refine_diff_density_max 1.349
_refine_diff_density_min -1.058
_refine_diff_density_rms 0.103
_refine_ls_extinction_method none
_refine_ls_goodness_of_fit_ref 0.966
_refine_ls_hydrogen_treatment mixed
_refine_ls_matrix_type full
_refine_ls_number_parameters 480
_refine_ls_number_reflns 12328
_refine_ls_number_restraints 0
_refine_ls_restrained_S_all 0.966
_refine_ls_R_factor_all 0.0467
_refine_ls_R_factor_gt 0.0360
_refine_ls_shift/su_max 0.008
_refine_ls_shift/su_mean 0.001
_refine_ls_structure_factor_coef Fsqd
_refine_ls_weighting_details 'calc w=1/[\s^2^(Fo^2^)+(0.0535P)^2^+3.0513P] where P=(Fo^2^+2Fc^2^)/3'
_refine_ls_weighting_scheme calc
_refine_ls_wR_factor_gt 0.0914
_refine_ls_wR_factor_ref 0.1031
_reflns_number_gt 10445
_reflns_number_total 12328
_reflns_threshold_expression >2\s(I)
_cod_data_source_file om500592u_si_001.cif
_cod_data_source_block sef1_140_0m
_cod_database_code 4084291

loop_
_symmetry_equiv_pos_as_xyz
'x, y, z'
'-x, -y, -z'

loop_
_atom_site_label
_atom_site_type_symbol
_atom_site_fract_x
_atom_site_fract_y
_atom_site_fract_z
_atom_site_U_iso_or_equiv
_atom_site_adp_type
_atom_site_occupancy
_atom_site_symmetry_multiplicity
_atom_site_calc_flag
_atom_site_refinement_flags
Ru1 Ru 0.679429(19) 0.727321(11) 0.691418(8) 0.01079(5) Uani 1 1 d .
Fe1 Fe 0.80440(4) 0.63485(2) 0.854152(16) 0.01758(7) Uani 1 1 d .
Cl1 Cl 0.63046(9) 0.58642(5) 0.93364(3) 0.03327(14) Uani 1 1 d .
P1 P 0.86600(6) 0.76749(4) 0.61776(3) 0.01149(9) Uani 1 1 d .
N2 N 0.9723(2) 0.89192(12) 0.77741(9) 0.0136(3) Uani 1 1 d .
N1 N 0.8864(2) 0.77665(12) 0.84219(9) 0.0146(3) Uani 1 1 d .
N5 N 1.0375(3) 0.61062(17) 0.91237(12) 0.0308(4) Uani 1 1 d .
N3 N 0.7706(2) 0.55093(13) 0.75822(9) 0.0159(3) Uani 1 1 d .
N4 N 0.8173(2) 0.53750(12) 0.64698(9) 0.0134(3) Uani 1 1 d .
N6 N 1.6591(6) 1.7869(3) 1.2187(2) 0.0741(11) Uani 1 1 d .
C33 C 0.4532(2) 0.75064(15) 0.74977(10) 0.0152(3) Uani 1 1 d .
C38 C 0.4517(3) 0.7784(2) 0.82806(11) 0.0251(5) Uani 1 1 d .
H38A H 0.3397 0.7954 0.8346 0.038 Uiso 1 1 calc R
H38B H 0.5447 0.8360 0.8478 0.038 Uiso 1 1 calc R
H38C H 0.4700 0.7219 0.8529 0.038 Uiso 1 1 calc R
C31 C 0.4753(2) 0.82047(15) 0.70039(11) 0.0155(4) Uani 1 1 d .
C29 C 0.4411(2) 0.76490(15) 0.63003(10) 0.0149(3) Uani 1 1 d .
C34 C 0.4100(3) 0.80767(19) 0.56201(12) 0.0232(4) Uani 1 1 d .
H34A H 0.4331 0.7624 0.5224 0.035 Uiso 1 1 calc R
H34B H 0.4874 0.8726 0.5666 0.035 Uiso 1 1 calc R
H34C H 0.2892 0.8160 0.5525 0.035 Uiso 1 1 calc R
C30 C 0.4089(2) 0.66086(14) 0.63599(10) 0.0146(3) Uani 1 1 d .
C35 C 0.3581(3) 0.57485(17) 0.57623(13) 0.0240(5) Uani 1 1 d .
H35A H 0.2329 0.5495 0.5698 0.036 Uiso 1 1 calc R
H35B H 0.4202 0.5217 0.5878 0.036 Uiso 1 1 calc R
H35C H 0.3880 0.5970 0.5320 0.036 Uiso 1 1 calc R
C32 C 0.4125(2) 0.65305(15) 0.71050(11) 0.0156(3) Uani 1 1 d .
C37 C 0.3599(3) 0.55763(18) 0.73898(14) 0.0263(5) Uani 1 1 d .
H37A H 0.4052 0.5667 0.7903 0.040 Uiso 1 1 calc R
H37B H 0.4070 0.5046 0.7141 0.040 Uiso 1 1 calc R
H37C H 0.2331 0.5392 0.7312 0.040 Uiso 1 1 calc R
C36 C 0.5073(3) 0.93229(16) 0.72058(14) 0.0246(5) Uani 1 1 d .
H36A H 0.5437 0.9641 0.6807 0.037 Uiso 1 1 calc R
H36B H 0.5987 0.9529 0.7627 0.037 Uiso 1 1 calc R
H36C H 0.4004 0.9524 0.7315 0.037 Uiso 1 1 calc R
C12 C 0.8628(2) 0.80214(14) 0.77539(10) 0.0129(3) Uani 1 1 d .
C14 C 1.0653(3) 0.92482(14) 0.84619(10) 0.0143(3) Uani 1 1 d .
C16 C 1.1845(3) 1.01140(15) 0.87642(11) 0.0161(4) Uani 1 1 d .
H16 H 1.2230 1.0600 0.8480 0.019 Uiso 1 1 calc R
C18 C 1.2456(3) 1.02460(15) 0.94958(11) 0.0171(4) Uani 1 1 d .
C20 C 1.3675(3) 1.12018(17) 0.98440(12) 0.0224(4) Uani 1 1 d .
H20A H 1.3954 1.1614 0.9478 0.034 Uiso 1 1 calc R
H20B H 1.4744 1.1047 1.0091 0.034 Uiso 1 1 calc R
H20C H 1.3122 1.1566 1.0190 0.034 Uiso 1 1 calc R
C17 C 1.1902(3) 0.95109(15) 0.99134(10) 0.0167(4) Uani 1 1 d .
C15 C 1.0718(3) 0.86465(15) 0.95977(10) 0.0158(4) Uani 1 1 d .
H15 H 1.0343 0.8151 0.9876 0.019 Uiso 1 1 calc R
C13 C 1.0092(3) 0.85189(14) 0.88663(10) 0.0143(3) Uani 1 1 d .
C39 C 1.1537(3) 0.62654(18) 0.95718(13) 0.0265(5) Uani 1 1 d .
C40 C 1.2987(4) 0.6492(2) 1.01570(14) 0.0334(5) Uani 1 1 d .
H40A H 1.2820 0.7033 1.0508 0.050 Uiso 1 1 calc R
H40B H 1.4062 0.6699 0.9974 0.050 Uiso 1 1 calc R
H40C H 1.3059 0.5898 1.0385 0.050 Uiso 1 1 calc R
C1 C 0.7722(2) 0.59980(14) 0.70072(10) 0.0128(3) Uani 1 1 d .
C10 C 0.8504(3) 0.56471(14) 0.57865(10) 0.0149(3) Uani 1 1 d .
H10A H 0.7396 0.5684 0.5489 0.018 Uiso 1 1 calc R
H10B H 0.9011 0.5127 0.5534 0.018 Uiso 1 1 calc R
C11 C 0.9747(3) 0.66537(14) 0.58843(10) 0.0145(3) Uani 1 1 d .
H11A H 1.0145 0.6757 0.5427 0.017 Uiso 1 1 calc R
H11B H 1.0776 0.6656 0.6245 0.017 Uiso 1 1 calc R
C22 C 1.0507(3) 0.86931(15) 0.65784(10) 0.0155(3) Uani 1 1 d .
H22A H 1.1487 0.8409 0.6793 0.019 Uiso 1 1 calc R
H22B H 1.0895 0.9068 0.6202 0.019 Uiso 1 1 calc R
C21 C 0.9983(3) 0.94026(14) 0.71550(10) 0.0153(3) Uani 1 1 d .
H21A H 1.0901 1.0009 0.7299 0.018 Uiso 1 1 calc R
H21B H 0.8899 0.9608 0.6959 0.018 Uiso 1 1 calc R
C23 C 0.7941(3) 0.80743(15) 0.53185(10) 0.0152(3) Uani 1 1 d .
C25 C 0.7993(3) 0.90824(16) 0.52708(12) 0.0209(4) Uani 1 1 d .
H25 H 0.8469 0.9569 0.5679 0.025 Uiso 1 1 calc R
C27 C 0.7354(3) 0.93836(18) 0.46309(13) 0.0261(5) Uani 1 1 d .
H27 H 0.7392 1.0072 0.4608 0.031 Uiso 1 1 calc R
C28 C 0.6665(3) 0.8684(2) 0.40272(13) 0.0296(5) Uani 1 1 d .
H28 H 0.6223 0.8890 0.3593 0.036 Uiso 1 1 calc R
C26 C 0.6625(4) 0.7683(2) 0.40635(12) 0.0287(5) Uani 1 1 d .
H26 H 0.6167 0.7201 0.3651 0.034 Uiso 1 1 calc R
C24 C 0.7254(3) 0.73809(17) 0.47024(11) 0.0210(4) Uani 1 1 d .
H24 H 0.7216 0.6691 0.4721 0.025 Uiso 1 1 calc R
C3 C 0.8338(3) 0.44650(14) 0.66877(10) 0.0153(3) Uani 1 1 d .
C5 C 0.8650(3) 0.35787(15) 0.63412(11) 0.0185(4) Uani 1 1 d .
H5 H 0.8866 0.3528 0.5863 0.022 Uiso 1 1 calc R
C7 C 0.8638(3) 0.27707(16) 0.67130(12) 0.0216(4) Uani 1 1 d .
C9 C 0.8891(4) 0.17846(17) 0.63395(14) 0.0291(5) Uani 1 1 d .
H9A H 0.9145 0.1864 0.5861 0.044 Uiso 1 1 calc R
H9B H 0.7832 0.1282 0.6300 0.044 Uiso 1 1 calc R
H9C H 0.9861 0.1570 0.6616 0.044 Uiso 1 1 calc R
C6 C 0.8341(3) 0.28578(16) 0.74289(13) 0.0252(5) Uani 1 1 d .
C4 C 0.8049(3) 0.37583(16) 0.77673(12) 0.0231(4) Uani 1 1 d .
H4 H 0.7856 0.3821 0.8248 0.028 Uiso 1 1 calc R
C2 C 0.8045(3) 0.45576(15) 0.73926(11) 0.0169(4) Uani 1 1 d .
C8 C 0.8282(5) 0.19735(19) 0.78242(16) 0.0381(7) Uani 1 1 d .
H8A H 0.8184 0.2182 0.8323 0.057 Uiso 1 1 calc R
H8B H 0.9346 0.1708 0.7808 0.057 Uiso 1 1 calc R
H8C H 0.7277 0.1456 0.7599 0.057 Uiso 1 1 calc R
C19 C 1.2554(3) 0.96708(17) 1.07090(11) 0.0214(4) Uani 1 1 d .
H19A H 1.2097 0.9077 1.0909 0.032 Uiso 1 1 calc R
H19B H 1.2164 1.0250 1.0937 0.032 Uiso 1 1 calc R
H19C H 1.3824 0.9789 1.0797 0.032 Uiso 1 1 calc R
C41 C 1.6858(5) 1.7193(3) 1.18465(19) 0.0541(10) Uani 1 1 d .
C42 C 1.7250(6) 1.6336(3) 1.1408(2) 0.0577(10) Uani 1 1 d .
H42A H 1.7469 1.6519 1.0945 0.086 Uiso 1 1 calc R
H42B H 1.6263 1.5777 1.1332 0.086 Uiso 1 1 calc R
H42C H 1.8280 1.6139 1.1654 0.086 Uiso 1 1 calc R

loop_
_atom_site_aniso_label
_atom_site_aniso_U_11
_atom_site_aniso_U_22
_atom_site_aniso_U_33
_atom_site_aniso_U_23
_atom_site_aniso_U_13
_atom_site_aniso_U_12
Ru1 0.00943(7) 0.01185(7) 0.01148(7) 0.00005(5) 0.00220(5) 0.00399(5)
Fe1 0.02130(15) 0.01566(14) 0.01578(13) 0.00157(10) 0.00366(11) 0.00366(11)
Cl1 0.0400(3) 0.0387(3) 0.0270(3) 0.0121(2) 0.0163(2) 0.0098(3)
P1 0.0102(2) 0.0122(2) 0.0127(2) 0.00084(16) 0.00304(16) 0.00380(16)
N2 0.0142(7) 0.0126(7) 0.0138(7) 0.0008(5) 0.0025(6) 0.0025(6)
N1 0.0145(8) 0.0152(7) 0.0144(7) 0.0005(6) 0.0023(6) 0.0048(6)
N5 0.0329(12) 0.0288(10) 0.0322(11) 0.0087(8) 0.0012(9) 0.0107(9)
N3 0.0191(8) 0.0149(7) 0.0159(7) 0.0026(6) 0.0053(6) 0.0072(6)
N4 0.0151(8) 0.0132(7) 0.0131(7) 0.0006(5) 0.0040(6) 0.0055(6)
N6 0.098(3) 0.072(3) 0.055(2) 0.0216(19) 0.027(2) 0.006(2)
C33 0.0077(8) 0.0210(9) 0.0169(8) -0.0024(7) 0.0024(6) 0.0055(7)
C38 0.0211(11) 0.0393(13) 0.0156(9) -0.0027(8) 0.0053(8) 0.0109(9)
C31 0.0092(8) 0.0158(8) 0.0207(9) -0.0027(7) 0.0018(7) 0.0049(7)
C29 0.0088(8) 0.0202(9) 0.0163(8) 0.0021(7) 0.0011(6) 0.0056(7)
C34 0.0156(10) 0.0341(12) 0.0239(10) 0.0110(9) 0.0040(8) 0.0107(9)
C30 0.0083(8) 0.0164(8) 0.0175(8) -0.0034(7) 0.0005(6) 0.0038(6)
C35 0.0147(10) 0.0252(10) 0.0271(11) -0.0112(8) -0.0007(8) 0.0044(8)
C32 0.0092(8) 0.0178(9) 0.0196(9) 0.0016(7) 0.0025(7) 0.0032(7)
C37 0.0182(10) 0.0248(11) 0.0356(12) 0.0103(9) 0.0042(9) -0.0007(8)
C36 0.0164(10) 0.0147(9) 0.0408(13) -0.0043(8) 0.0035(9) 0.0044(7)
C12 0.0098(8) 0.0128(8) 0.0171(8) 0.0009(6) 0.0039(6) 0.0047(6)
C14 0.0129(8) 0.0168(8) 0.0134(8) -0.0004(6) 0.0021(6) 0.0057(7)
C16 0.0151(9) 0.0165(9) 0.0166(8) -0.0002(7) 0.0032(7) 0.0040(7)
C18 0.0134(9) 0.0172(9) 0.0191(9) -0.0035(7) 0.0014(7) 0.0040(7)
C20 0.0211(10) 0.0216(10) 0.0203(10) -0.0054(8) 0.0018(8) 0.0001(8)
C17 0.0149(9) 0.0213(9) 0.0136(8) -0.0018(7) 0.0000(7) 0.0077(7)
C15 0.0152(9) 0.0174(9) 0.0147(8) -0.0001(7) 0.0015(7) 0.0059(7)
C13 0.0132(8) 0.0150(8) 0.0151(8) -0.0005(6) 0.0026(7) 0.0056(7)
C39 0.0272(12) 0.0268(11) 0.0288(11) 0.0078(9) 0.0060(9) 0.0106(9)
C40 0.0310(13) 0.0406(14) 0.0287(12) 0.0025(10) 0.0012(10) 0.0120(11)
C1 0.0108(8) 0.0140(8) 0.0133(8) -0.0004(6) 0.0020(6) 0.0034(6)
C10 0.0176(9) 0.0146(8) 0.0132(8) 0.0006(6) 0.0036(7) 0.0054(7)
C11 0.0134(8) 0.0161(8) 0.0154(8) 0.0011(6) 0.0052(7) 0.0057(7)
C22 0.0118(8) 0.0175(9) 0.0168(8) 0.0004(7) 0.0038(7) 0.0020(7)
C21 0.0164(9) 0.0147(8) 0.0151(8) 0.0015(6) 0.0046(7) 0.0026(7)
C23 0.0136(8) 0.0181(9) 0.0154(8) 0.0037(7) 0.0045(7) 0.0049(7)
C25 0.0222(10) 0.0209(10) 0.0225(10) 0.0062(8) 0.0068(8) 0.0078(8)
C27 0.0272(12) 0.0273(11) 0.0307(12) 0.0140(9) 0.0089(9) 0.0144(9)
C28 0.0316(13) 0.0433(14) 0.0212(10) 0.0163(10) 0.0059(9) 0.0180(11)
C26 0.0351(13) 0.0363(13) 0.0163(10) 0.0047(9) 0.0013(9) 0.0128(10)
C24 0.0243(11) 0.0228(10) 0.0170(9) 0.0033(7) 0.0021(8) 0.0084(8)
C3 0.0161(9) 0.0142(8) 0.0165(8) 0.0014(6) 0.0032(7) 0.0052(7)
C5 0.0215(10) 0.0158(9) 0.0199(9) 0.0005(7) 0.0060(8) 0.0079(7)
C7 0.0252(11) 0.0146(9) 0.0269(10) 0.0019(8) 0.0074(8) 0.0076(8)
C9 0.0388(14) 0.0157(9) 0.0365(13) 0.0016(9) 0.0128(11) 0.0120(9)
C6 0.0360(13) 0.0153(9) 0.0290(11) 0.0075(8) 0.0105(10) 0.0109(9)
C4 0.0326(12) 0.0194(10) 0.0220(10) 0.0068(8) 0.0109(9) 0.0101(9)
C2 0.0186(9) 0.0160(9) 0.0176(9) 0.0014(7) 0.0048(7) 0.0062(7)
C8 0.065(2) 0.0208(11) 0.0388(14) 0.0134(10) 0.0219(14) 0.0183(12)
C19 0.0221(10) 0.0251(10) 0.0155(9) -0.0025(7) -0.0008(7) 0.0081(8)
C41 0.060(2) 0.054(2) 0.0420(18) 0.0223(16) 0.0032(16) -0.0129(18)
C42 0.062(2) 0.0475(19) 0.053(2) 0.0138(16) -0.0074(17) -0.0083(17)

loop_
_atom_type_symbol
_atom_type_description
_atom_type_scat_dispersion_real
_atom_type_scat_dispersion_imag
_atom_type_scat_source
C C 0.0033 0.0016 'International Tables Vol C Tables 4.2.6.8 and 6.1.1.4'
H H 0.0000 0.0000 'International Tables Vol C Tables 4.2.6.8 and 6.1.1.4'
N N 0.0061 0.0033 'International Tables Vol C Tables 4.2.6.8 and 6.1.1.4'
P P 0.1023 0.0942 'International Tables Vol C Tables 4.2.6.8 and 6.1.1.4'
Cl Cl 0.1484 0.1585 'International Tables Vol C Tables 4.2.6.8 and 6.1.1.4'
Fe Fe 0.3463 0.8444 'International Tables Vol C Tables 4.2.6.8 and 6.1.1.4'
Ru Ru -1.2594 0.8363 'International Tables Vol C Tables 4.2.6.8 and 6.1.1.4'

loop_
_geom_angle_atom_site_label_1
_geom_angle_atom_site_label_2
_geom_angle_atom_site_label_3
_geom_angle
C1 Ru1 C12 90.35(7)
C1 Ru1 P1 89.42(6)
C12 Ru1 P1 88.93(5)
C1 Ru1 C30 99.35(7)
C12 Ru1 C30 154.74(7)
P1 Ru1 C30 114.25(5)
C1 Ru1 C31 152.03(8)
C12 Ru1 C31 99.20(7)
P1 Ru1 C31 116.80(6)
C30 Ru1 C31 62.27(7)
C1 Ru1 C29 134.99(7)
C12 Ru1 C29 133.62(7)
P1 Ru1 C29 98.93(5)
C30 Ru1 C29 37.21(7)
C31 Ru1 C29 37.02(7)
C1 Ru1 C32 91.21(7)
C12 Ru1 C32 120.24(7)
P1 Ru1 C32 150.81(5)
C30 Ru1 C32 37.03(7)
C31 Ru1 C32 61.25(7)
C29 Ru1 C32 61.23(7)
C1 Ru1 C33 116.92(8)
C12 Ru1 C33 93.40(7)
P1 Ru1 C33 153.51(5)
C30 Ru1 C33 61.40(7)
C31 Ru1 C33 36.82(7)
C29 Ru1 C33 61.09(7)
C32 Ru1 C33 36.01(7)
N3 Fe1 N1 107.78(7)
N3 Fe1 N5 106.25(8)
N1 Fe1 N5 98.21(8)
N3 Fe1 Cl1 118.74(6)
N1 Fe1 Cl1 124.42(5)
N5 Fe1 Cl1 96.42(7)
C23 P1 C11 101.09(9)
C23 P1 C22 101.67(9)
C11 P1 C22 102.48(9)
C23 P1 Ru1 121.12(7)
C11 P1 Ru1 113.74(7)
C22 P1 Ru1 114.26(6)
C12 N2 C14 110.07(16)
C12 N2 C21 124.68(16)
C14 N2 C21 125.02(17)
C12 N1 C13 108.52(16)
C12 N1 Fe1 118.68(13)
C13 N1 Fe1 130.12(14)
C39 N5 Fe1 156.1(2)
C1 N3 C2 108.78(16)
C1 N3 Fe1 116.82(13)
C2 N3 Fe1 130.35(14)
C1 N4 C3 110.54(16)
C1 N4 C10 124.87(16)
C3 N4 C10 124.54(16)
C32 C33 C31 108.26(17)
C32 C33 C38 126.5(2)
C31 C33 C38 124.80(19)
C32 C33 Ru1 71.77(11)
C31 C33 Ru1 69.76(10)
C38 C33 Ru1 129.92(14)
C33 C38 H38A 109.5
C33 C38 H38B 109.5
H38A C38 H38B 109.5
C33 C38 H38C 109.5
H38A C38 H38C 109.5
H38B C38 H38C 109.5
C29 C31 C33 107.67(17)
C29 C31 C36 127.3(2)
C33 C31 C36 124.59(19)
C29 C31 Ru1 71.73(11)
C33 C31 Ru1 73.42(11)
C36 C31 Ru1 126.05(14)
C31 C29 C30 108.26(17)
C31 C29 C34 125.33(19)
C30 C29 C34 125.41(18)
C31 C29 Ru1 71.25(11)
C30 C29 Ru1 70.82(11)
C34 C29 Ru1 132.60(14)
C29 C34 H34A 109.5
C29 C34 H34B 109.5
H34A C34 H34B 109.5
C29 C34 H34C 109.5
H34A C34 H34C 109.5
H34B C34 H34C 109.5
C29 C30 C32 107.35(16)
C29 C30 C35 127.24(19)
C32 C30 C35 125.00(19)
C29 C30 Ru1 71.97(11)
C32 C30 Ru1 73.43(11)
C35 C30 Ru1 125.84(14)
C30 C35 H35A 109.5
C30 C35 H35B 109.5
H35A C35 H35B 109.5
C30 C35 H35C 109.5
H35A C35 H35C 109.5
H35B C35 H35C 109.5
C33 C32 C30 108.32(17)
C33 C32 C37 126.73(19)
C30 C32 C37 124.55(19)
C33 C32 Ru1 72.22(11)
C30 C32 Ru1 69.54(11)
C37 C32 Ru1 129.60(15)
C32 C37 H37A 109.5
C32 C37 H37B 109.5
H37A C37 H37B 109.5
C32 C37 H37C 109.5
H37A C37 H37C 109.5
H37B C37 H37C 109.5
C31 C36 H36A 109.5
C31 C36 H36B 109.5
H36A C36 H36B 109.5
C31 C36 H36C 109.5
H36A C36 H36C 109.5
H36B C36 H36C 109.5
N1 C12 N2 107.42(16)
N1 C12 Ru1 125.53(14)
N2 C12 Ru1 126.75(14)
N2 C14 C16 132.49(18)
N2 C14 C13 105.46(17)
C16 C14 C13 121.98(18)
C18 C16 C14 117.95(19)
C18 C16 H16 121.0
C14 C16 H16 121.0
C16 C18 C17 120.72(18)
C16 C18 C20 119.04(19)
C17 C18 C20 120.20(18)
C18 C20 H20A 109.5
C18 C20 H20B 109.5
H20A C20 H20B 109.5
C18 C20 H20C 109.5
H20A C20 H20C 109.5
H20B C20 H20C 109.5
C15 C17 C18 120.28(18)
C15 C17 C19 119.52(19)
C18 C17 C19 120.18(19)
C17 C15 C13 119.01(19)
C17 C15 H15 120.5
C13 C15 H15 120.5
C15 C13 C14 120.06(18)
C15 C13 N1 131.36(19)
C14 C13 N1 108.52(17)
N5 C39 C40 178.0(3)
C39 C40 H40A 109.5
C39 C40 H40B 109.5
H40A C40 H40B 109.5
C39 C40 H40C 109.5
H40A C40 H40C 109.5
H40B C40 H40C 109.5
N3 C1 N4 106.87(16)
N3 C1 Ru1 124.96(13)
N4 C1 Ru1 127.18(14)
N4 C10 C11 111.12(15)
N4 C10 H10A 109.4
C11 C10 H10A 109.4
N4 C10 H10B 109.4
C11 C10 H10B 109.4
H10A C10 H10B 108.0
C10 C11 P1 110.40(13)
C10 C11 H11A 109.6
P1 C11 H11A 109.6
C10 C11 H11B 109.6
P1 C11 H11B 109.6
H11A C11 H11B 108.1
C21 C22 P1 110.45(13)
C21 C22 H22A 109.6
P1 C22 H22A 109.6
C21 C22 H22B 109.6
P1 C22 H22B 109.6
H22A C22 H22B 108.1
N2 C21 C22 110.54(16)
N2 C21 H21A 109.5
C22 C21 H21A 109.5
N2 C21 H21B 109.5
C22 C21 H21B 109.5
H21A C21 H21B 108.1
C25 C23 C24 117.89(19)
C25 C23 P1 120.65(16)
C24 C23 P1 121.40(16)
C27 C25 C23 120.8(2)
C27 C25 H25 119.6
C23 C25 H25 119.6
C28 C27 C25 120.4(2)
C28 C27 H27 119.8
C25 C27 H27 119.8
C26 C28 C27 119.4(2)
C26 C28 H28 120.3
C27 C28 H28 120.3
C28 C26 C24 120.2(2)
C28 C26 H26 119.9
C24 C26 H26 119.9
C26 C24 C23 121.2(2)
C26 C24 H24 119.4
C23 C24 H24 119.4
N4 C3 C5 133.18(18)
N4 C3 C2 105.16(16)
C5 C3 C2 121.62(19)
C7 C5 C3 118.31(19)
C7 C5 H5 120.8
C3 C5 H5 120.8
C5 C7 C6 120.45(19)
C5 C7 C9 119.5(2)
C6 C7 C9 120.0(2)
C7 C9 H9A 109.5
C7 C9 H9B 109.5
H9A C9 H9B 109.5
C7 C9 H9C 109.5
H9A C9 H9C 109.5
H9B C9 H9C 109.5
C4 C6 C7 120.2(2)
C4 C6 C8 119.5(2)
C7 C6 C8 120.4(2)
C2 C4 C6 119.2(2)
C2 C4 H4 120.4
C6 C4 H4 120.4
C4 C2 C3 120.27(19)
C4 C2 N3 131.13(19)
C3 C2 N3 108.52(17)
C6 C8 H8A 109.5
C6 C8 H8B 109.5
H8A C8 H8B 109.5
C6 C8 H8C 109.5
H8A C8 H8C 109.5
H8B C8 H8C 109.5
C17 C19 H19A 109.5
C17 C19 H19B 109.5
H19A C19 H19B 109.5
C17 C19 H19C 109.5
H19A C19 H19C 109.5
H19B C19 H19C 109.5
N6 C41 C42 178.5(5)
C41 C42 H42A 109.5
C41 C42 H42B 109.5
H42A C42 H42B 109.5
C41 C42 H42C 109.5
H42A C42 H42C 109.5
H42B C42 H42C 109.5

loop_
_geom_bond_atom_site_label_1
_geom_bond_atom_site_label_2
_geom_bond_distance
Ru1 C1 2.0357(19)
Ru1 C12 2.0409(19)
Ru1 P1 2.2349(5)
Ru1 C30 2.2377(19)
Ru1 C31 2.2467(19)
Ru1 C29 2.2530(19)
Ru1 C32 2.289(2)
Ru1 C33 2.2950(19)
Fe1 N3 2.0015(17)
Fe1 N1 2.0005(17)
Fe1 N5 2.119(2)
Fe1 Cl1 2.2800(7)
P1 C23 1.840(2)
P1 C11 1.8449(19)
P1 C22 1.847(2)
N2 C12 1.376(2)
N2 C14 1.393(2)
N2 C21 1.450(2)
N1 C12 1.362(3)
N1 C13 1.394(3)
N5 C39 1.136(3)
N3 C1 1.358(2)
N3 C2 1.398(2)
N4 C1 1.385(2)
N4 C3 1.389(2)
N4 C10 1.450(2)
N6 C41 1.138(5)
C33 C32 1.417(3)
C33 C31 1.435(3)
C33 C38 1.501(3)
C38 H38A 0.9800
C38 H38B 0.9800
C38 H38C 0.9800
C31 C29 1.429(3)
C31 C36 1.509(3)
C29 C30 1.433(3)
C29 C34 1.498(3)
C34 H34A 0.9800
C34 H34B 0.9800
C34 H34C 0.9800
C30 C32 1.438(3)
C30 C35 1.498(3)
C35 H35A 0.9800
C35 H35B 0.9800
C35 H35C 0.9800
C32 C37 1.500(3)
C37 H37A 0.9800
C37 H37B 0.9800
C37 H37C 0.9800
C36 H36A 0.9800
C36 H36B 0.9800
C36 H36C 0.9800
C14 C16 1.392(3)
C14 C13 1.393(3)
C16 C18 1.392(3)
C16 H16 0.9500
C18 C17 1.415(3)
C18 C20 1.508(3)
C20 H20A 0.9800
C20 H20B 0.9800
C20 H20C 0.9800
C17 C15 1.393(3)
C17 C19 1.511(3)
C15 C13 1.394(3)
C15 H15 0.9500
C39 C40 1.448(4)
C40 H40A 0.9800
C40 H40B 0.9800
C40 H40C 0.9800
C10 C11 1.530(3)
C10 H10A 0.9900
C10 H10B 0.9900
C11 H11A 0.9900
C11 H11B 0.9900
C22 C21 1.534(3)
C22 H22A 0.9900
C22 H22B 0.9900
C21 H21A 0.9900
C21 H21B 0.9900
C23 C25 1.396(3)
C23 C24 1.399(3)
C25 C27 1.395(3)
C25 H25 0.9500
C27 C28 1.387(4)
C27 H27 0.9500
C28 C26 1.384(4)
C28 H28 0.9500
C26 C24 1.391(3)
C26 H26 0.9500
C24 H24 0.9500
C3 C5 1.394(3)
C3 C2 1.395(3)
C5 C7 1.391(3)
C5 H5 0.9500
C7 C6 1.417(3)
C7 C9 1.514(3)
C9 H9A 0.9800
C9 H9B 0.9800
C9 H9C 0.9800
C6 C4 1.399(3)
C6 C8 1.507(3)
C4 C2 1.385(3)
C4 H4 0.9500
C8 H8A 0.9800
C8 H8B 0.9800
C8 H8C 0.9800
C19 H19A 0.9800
C19 H19B 0.9800
C19 H19C 0.9800
C41 C42 1.467(6)
C42 H42A 0.9800
C42 H42B 0.9800
C42 H42C 0.9800
